data_2227616
loop_
_publ_author_name
'Prasath, R.'
'Bhavana, P.'
'Ng, Seik Weng'
'Tiekink, Edward R. T.'

_publ_section_title
;
 <i>N</i>,<i>N</i>'-Bis[(<i>E</i>)-(5-chloro-2-thienyl)methylidene]ethane-1,2-diamine
;
_journal_coeditor_code HG2729
_journal_issue 11
_journal_name_full 'Acta Crystallographica Section E'
_journal_page_first o2883
_journal_paper_doi 10.1107/S160053681004167X
_journal_volume 66
_journal_year 2010
_chemical_formula_iupac 'C12 H10 Cl2 N2 S2'
_chemical_formula_moiety 'C12 H10 Cl2 N2 S2'
_chemical_formula_sum 'C12 H10 Cl2 N2 S2'
_chemical_formula_weight 317.24
_chemical_name_systematic
;
<i>N</i>,<i>N</i>'-Bis[(<i>E</i>)-(5-chloro-2-thienyl)methylidene]ethane-
1,2-diamine
;
_space_group_IT_number 14
_symmetry_cell_setting monoclinic
_symmetry_space_group_name_Hall '-P 2ybc'
_symmetry_space_group_name_H-M 'P 1 21/c 1'
_atom_sites_solution_hydrogens geom
_atom_sites_solution_primary direct
_atom_sites_solution_secondary difmap
_audit_creation_method SHELXL-97
_cell_angle_alpha 90
_cell_angle_beta 109.439(2)
_cell_angle_gamma 90
_cell_formula_units_Z 2
_cell_length_a 14.682(2)
_cell_length_b 4.7016(7)
_cell_length_c 10.6607(15)
_cell_measurement_reflns_used 2363
_cell_measurement_temperature 100(2)
_cell_measurement_theta_max 28.0
_cell_measurement_theta_min 3.0
_cell_volume 693.95(17)
_computing_cell_refinement 'SAINT (Bruker, 2008)'
_computing_data_collection 'APEX2 (Bruker, 2008)'
_computing_data_reduction 'SAINT (Bruker, 2008)'
_computing_molecular_graphics
;
ORTEP-3 (Farrugia, 1997) and DIAMOND (Brandenburg, 2006)
;
_computing_publication_material 'publCIF (Westrip, 2010)'
_computing_structure_refinement 'SHELXL97 (Sheldrick, 2008)'
_computing_structure_solution 'SHELXS97 (Sheldrick, 2008)'
_diffrn_ambient_temperature 100(2)
_diffrn_measured_fraction_theta_full 0.992
_diffrn_measured_fraction_theta_max 0.992
_diffrn_measurement_device_type 'Bruker SMART APEX diffractometer'
_diffrn_measurement_method '\w scans'
_diffrn_radiation_monochromator graphite
_diffrn_radiation_source 'fine-focus sealed tube'
_diffrn_radiation_type MoK\a
_diffrn_radiation_wavelength 0.71073
_diffrn_reflns_av_R_equivalents 0.058
_diffrn_reflns_av_sigmaI/netI 0.053
_diffrn_reflns_limit_h_max 18
_diffrn_reflns_limit_h_min -18
_diffrn_reflns_limit_k_max 6
_diffrn_reflns_limit_k_min -6
_diffrn_reflns_limit_l_max 13
_diffrn_reflns_limit_l_min -13
_diffrn_reflns_number 5721
_diffrn_reflns_theta_full 27.5
_diffrn_reflns_theta_max 27.5
_diffrn_reflns_theta_min 2.9
_diffrn_standards_decay_% 0
_diffrn_standards_interval_count 0
_diffrn_standards_interval_time 0
_diffrn_standards_number 0
_exptl_absorpt_coefficient_mu 0.750
_exptl_absorpt_correction_T_max 0.963
_exptl_absorpt_correction_T_min 0.835
_exptl_absorpt_correction_type multi-scan
_exptl_absorpt_process_details '(SADABS; Sheldrick, 1996)'
_exptl_crystal_colour colourless
_exptl_crystal_density_diffrn 1.518
_exptl_crystal_density_method 'not measured'
_exptl_crystal_description prism
_exptl_crystal_F_000 324
_exptl_crystal_size_max 0.25
_exptl_crystal_size_mid 0.15
_exptl_crystal_size_min 0.05
_refine_diff_density_max 0.36
_refine_diff_density_min -0.48
_refine_ls_extinction_method none
_refine_ls_goodness_of_fit_ref 1.01
_refine_ls_hydrogen_treatment constr
_refine_ls_matrix_type full
_refine_ls_number_parameters 82
_refine_ls_number_reflns 1576
_refine_ls_number_restraints 0
_refine_ls_restrained_S_all 1.01
_refine_ls_R_factor_all 0.052
_refine_ls_R_factor_gt 0.038
_refine_ls_shift/su_max 0.001
_refine_ls_shift/su_mean 0.000
_refine_ls_structure_factor_coef Fsqd
_refine_ls_weighting_details 'calc w=1/[\s^2^(Fo^2^)+(0.0662P)^2^+0.3727P] where P=(Fo^2^+2Fc^2^)/3'
_refine_ls_weighting_scheme calc
_refine_ls_wR_factor_gt 0.105
_refine_ls_wR_factor_ref 0.117
_reflns_number_gt 1270
_reflns_number_total 1576
_reflns_threshold_expression I>2\s(I)
_cod_data_source_file hg2729.cif
_cod_data_source_block I
_cod_original_cell_volume 693.92(17)
_cod_original_sg_symbol_H-M 'P 21/c'
_cod_database_code 2227616
_cod_database_fobs_code 2227616

loop_
_symmetry_equiv_pos_as_xyz
'x, y, z'
'-x, y+1/2, -z+1/2'
'-x, -y, -z'
'x, -y-1/2, z-1/2'

loop_
_atom_site_type_symbol
_atom_site_label
_atom_site_fract_x
_atom_site_fract_y
_atom_site_fract_z
_atom_site_U_iso_or_equiv
_atom_site_adp_type
_atom_site_calc_flag
_atom_site_refinement_flags
_atom_site_occupancy
_atom_site_disorder_assembly
_atom_site_disorder_group
Cl Cl1 0.94014(5) 1.46904(14) 0.80609(6) 0.0258(2) Uani d . 1 . .
S S1 0.76180(5) 1.12742(14) 0.69149(6) 0.0220(2) Uani d . 1 . .
N N1 0.58522(16) 0.7601(5) 0.6104(2) 0.0286(5) Uani d . 1 . .
C C1 0.4988(2) 0.5840(6) 0.5603(3) 0.0333(7) Uani d . 1 . .
H H1A 0.4406 0.7062 0.5355 0.040 Uiso calc R 1 . .
H H1B 0.4955 0.4514 0.6308 0.040 Uiso calc R 1 . .
C C2 0.63515(19) 0.7367(6) 0.7325(3) 0.0267(6) Uani d . 1 . .
H H2 0.6151 0.6077 0.7868 0.032 Uiso calc R 1 . .
C C3 0.72211(19) 0.9026(5) 0.7907(3) 0.0238(6) Uani d . 1 . .
C C4 0.7822(2) 0.9074(6) 0.9193(3) 0.0282(6) Uani d . 1 . .
H H4 0.7716 0.7970 0.9879 0.034 Uiso calc R 1 . .
C C5 0.8620(2) 1.0934(6) 0.9411(3) 0.0271(6) Uani d . 1 . .
H H5 0.9109 1.1220 1.0247 0.033 Uiso calc R 1 . .
C C6 0.85924(19) 1.2254(6) 0.8263(2) 0.0220(5) Uani d . 1 . .

loop_
_atom_site_aniso_label
_atom_site_aniso_U_11
_atom_site_aniso_U_22
_atom_site_aniso_U_33
_atom_site_aniso_U_12
_atom_site_aniso_U_13
_atom_site_aniso_U_23
Cl1 0.0284(4) 0.0242(4) 0.0285(3) -0.0067(2) 0.0141(3) -0.0066(2)
S1 0.0249(4) 0.0199(4) 0.0230(3) -0.0031(2) 0.0104(3) -0.0007(2)
N1 0.0241(12) 0.0212(12) 0.0432(14) -0.0047(9) 0.0149(10) -0.0032(10)
C1 0.0288(15) 0.0285(15) 0.0463(18) -0.0089(12) 0.0173(13) -0.0043(13)
C2 0.0302(14) 0.0184(13) 0.0402(16) -0.0028(11) 0.0232(12) -0.0029(11)
C3 0.0287(14) 0.0169(13) 0.0323(14) -0.0025(10) 0.0187(12) -0.0013(10)
C4 0.0416(17) 0.0220(14) 0.0274(13) -0.0028(12) 0.0202(12) 0.0001(10)
C5 0.0353(15) 0.0261(15) 0.0219(12) -0.0025(11) 0.0122(11) -0.0033(10)
C6 0.0259(13) 0.0188(13) 0.0241(12) -0.0002(10) 0.0122(10) -0.0050(9)

loop_
_atom_type_symbol
_atom_type_description
_atom_type_scat_dispersion_real
_atom_type_scat_dispersion_imag
_atom_type_scat_source
C C 0.0033 0.0016 'International Tables Vol C Tables 4.2.6.8 and 6.1.1.4'
H H 0.0000 0.0000 'International Tables Vol C Tables 4.2.6.8 and 6.1.1.4'
N N 0.0061 0.0033 'International Tables Vol C Tables 4.2.6.8 and 6.1.1.4'
S S 0.1246 0.1234 'International Tables Vol C Tables 4.2.6.8 and 6.1.1.4'
Cl Cl 0.1484 0.1585 'International Tables Vol C Tables 4.2.6.8 and 6.1.1.4'

loop_
_geom_angle_atom_site_label_1
_geom_angle_atom_site_label_2
_geom_angle_atom_site_label_3
_geom_angle_site_symmetry_1
_geom_angle_site_symmetry_3
_geom_angle
_geom_angle_publ_flag
C6 S1 C3 . . 90.50(13) ?
C2 N1 C1 . . 117.5(2) ?
N1 C1 C1 . 3_666 110.1(3) ?
N1 C1 H1A . . 109.6 ?
C1 C1 H1A 3_666 . 109.6 ?
N1 C1 H1B . . 109.6 ?
C1 C1 H1B 3_666 . 109.6 ?
H1A C1 H1B . . 108.2 ?
N1 C2 C3 . . 121.3(2) ?
N1 C2 H2 . . 119.4 ?
C3 C2 H2 . . 119.4 ?
C4 C3 C2 . . 128.6(2) ?
C4 C3 S1 . . 111.7(2) ?
C2 C3 S1 . . 119.7(2) ?
C3 C4 C5 . . 113.4(2) ?
C3 C4 H4 . . 123.3 ?
C5 C4 H4 . . 123.3 ?
C6 C5 C4 . . 111.0(3) ?
C6 C5 H5 . . 124.5 ?
C4 C5 H5 . . 124.5 ?
C5 C6 Cl1 . . 127.1(2) ?
C5 C6 S1 . . 113.4(2) ?
Cl1 C6 S1 . . 119.53(15) ?

loop_
_geom_bond_atom_site_label_1
_geom_bond_atom_site_label_2
_geom_bond_site_symmetry_2
_geom_bond_distance
_geom_bond_publ_flag
Cl1 C6 . 1.714(3) ?
S1 C6 . 1.719(3) ?
S1 C3 . 1.728(3) ?
N1 C2 . 1.268(4) ?
N1 C1 . 1.459(3) ?
C1 C1 3_666 1.519(6) ?
C1 H1A . 0.9900 ?
C1 H1B . 0.9900 ?
C2 C3 . 1.448(4) ?
C2 H2 . 0.9500 ?
C3 C4 . 1.362(4) ?
C4 C5 . 1.419(4) ?
C4 H4 . 0.9500 ?
C5 C6 . 1.361(4) ?
C5 H5 . 0.9500 ?

loop_
_geom_hbond_atom_site_label_D
_geom_hbond_atom_site_label_H
_geom_hbond_atom_site_label_A
_geom_hbond_site_symmetry_A
_geom_hbond_distance_DH
_geom_hbond_distance_HA
_geom_hbond_distance_DA
_geom_hbond_angle_DHA
C6 Cl1 Cg1 1_565 1.714(3) 3.5182(14) 3.994(3) 93.01(10)

loop_
_geom_torsion_atom_site_label_1
_geom_torsion_atom_site_label_2
_geom_torsion_atom_site_label_3
_geom_torsion_atom_site_label_4
_geom_torsion_site_symmetry_1
_geom_torsion_site_symmetry_2
_geom_torsion_site_symmetry_3
_geom_torsion_site_symmetry_4
_geom_torsion
_geom_torsion_publ_flag
C2 N1 C1 C1 . . . 3_666 -126.6(3) ?
C1 N1 C2 C3 . . . . 179.9(2) ?
N1 C2 C3 C4 . . . . 178.4(3) ?
N1 C2 C3 S1 . . . . -2.5(4) ?
C6 S1 C3 C4 . . . . -0.1(2) ?
C6 S1 C3 C2 . . . . -179.4(2) ?
C2 C3 C4 C5 . . . . 179.1(3) ?
S1 C3 C4 C5 . . . . 0.0(3) ?
C3 C4 C5 C6 . . . . 0.2(4) ?
C4 C5 C6 Cl1 . . . . 179.4(2) ?
C4 C5 C6 S1 . . . . -0.3(3) ?
C3 S1 C6 C5 . . . . 0.3(2) ?
C3 S1 C6 Cl1 . . . . -179.49(17) ?
